data_2204075
loop_
_publ_author_name
'Jing Wang'
'Daqing Shi'
'Xiangshan Wang'

_publ_section_title
;Ethyl
 9-amino-7-(4-methoxyphenyl)-7<i>H</i>-pyrano[3,2-<i>c</i>]coumarin-8-carboxylate
;
_journal_issue 8
_journal_name_full 'Acta Crystallographica Section E'
_journal_page_first o1401
_journal_page_last o1402
_journal_paper_doi 10.1107/S1600536804017787
_journal_volume 60
_journal_year 2004
_chemical_formula_iupac 'C22 H19 N O6'
_chemical_formula_moiety 'C22 H19 N O6'
_chemical_formula_sum 'C22 H19 N O6'
_chemical_formula_weight 393.38
_chemical_melting_point 434.0(10)
_chemical_name_systematic
;
Ethyl 9-amino-7-(4-methoxyphenyl)-7H-pyrano[3,2-c]coumarin-8-carboxylate
;
_space_group_IT_number 2
_symmetry_cell_setting triclinic
_symmetry_space_group_name_Hall '-P 1'
_symmetry_space_group_name_H-M 'P -1'
_atom_sites_solution_hydrogens geom
_atom_sites_solution_primary direct
_atom_sites_solution_secondary difmap
_cell_angle_alpha 74.340(10)
_cell_angle_beta 75.770(10)
_cell_angle_gamma 71.160(10)
_cell_formula_units_Z 2
_cell_length_a 7.6490(10)
_cell_length_b 9.3320(10)
_cell_length_c 14.725(2)
_cell_measurement_reflns_used 37
_cell_measurement_temperature 273(2)
_cell_measurement_theta_max 15.77
_cell_measurement_theta_min 3.02
_cell_volume 943.2(2)
_computing_cell_refinement XSCANS
_computing_data_collection 'XSCANS (Siemens, 1994)'
_computing_data_reduction 'SHELXTL (Sheldrick, 1997)'
_computing_molecular_graphics SHELXTL
_computing_publication_material SHELXTL
_computing_structure_refinement SHELXTL
_computing_structure_solution SHELXTL
_diffrn_ambient_temperature 273(2)
_diffrn_measured_fraction_theta_full 0.999
_diffrn_measured_fraction_theta_max 0.999
_diffrn_measurement_device_type 'Siemens P4'
_diffrn_measurement_method \w
_diffrn_radiation_monochromator graphite
_diffrn_radiation_source 'normal-focus sealed tube'
_diffrn_radiation_type MoK\a
_diffrn_radiation_wavelength 0.71073
_diffrn_reflns_av_R_equivalents 0.0083
_diffrn_reflns_av_sigmaI/netI 0.0365
_diffrn_reflns_limit_h_max 9
_diffrn_reflns_limit_h_min 0
_diffrn_reflns_limit_k_max 11
_diffrn_reflns_limit_k_min -10
_diffrn_reflns_limit_l_max 18
_diffrn_reflns_limit_l_min -17
_diffrn_reflns_number 4244
_diffrn_reflns_theta_full 25.99
_diffrn_reflns_theta_max 25.99
_diffrn_reflns_theta_min 1.46
_diffrn_standards_decay_% 3.05
_diffrn_standards_interval_count 97
_diffrn_standards_number 3
_exptl_absorpt_coefficient_mu 0.102
_exptl_absorpt_correction_type none
_exptl_crystal_colour colourless
_exptl_crystal_density_diffrn 1.385
_exptl_crystal_density_method 'not measured'
_exptl_crystal_description bolck
_exptl_crystal_F_000 412
_exptl_crystal_size_max 0.56
_exptl_crystal_size_mid 0.30
_exptl_crystal_size_min 0.20
_refine_diff_density_max 0.175
_refine_diff_density_min -0.156
_refine_ls_extinction_coef 0.060(3)
_refine_ls_extinction_expression Fc^*^=kFc[1+0.001xFc^2^\l^3^/sin(2\q)]^-1/4^
_refine_ls_extinction_method SHELXTL
_refine_ls_goodness_of_fit_ref 0.949
_refine_ls_hydrogen_treatment mixed
_refine_ls_matrix_type full
_refine_ls_number_parameters 273
_refine_ls_number_reflns 3710
_refine_ls_number_restraints 2
_refine_ls_restrained_S_all 0.949
_refine_ls_R_factor_all 0.0589
_refine_ls_R_factor_gt 0.0371
_refine_ls_shift/su_max 0.000
_refine_ls_shift/su_mean 0.000
_refine_ls_structure_factor_coef Fsqd
_refine_ls_weighting_details 'calc w = 1/[\s^2^(Fo^2^)+(0.0488P)^2^] where P = (Fo^2^+2Fc^2^)/3'
_refine_ls_weighting_scheme calc
_refine_ls_wR_factor_gt 0.0904
_refine_ls_wR_factor_ref 0.0948
_reflns_number_gt 2473
_reflns_number_total 3710
_reflns_threshold_expression I>2\s(I)
_cod_data_source_file ob6393.cif
_cod_data_source_block I
_cod_depositor_comments
;
The following automatic conversions were performed:
'_symmetry_cell_setting' value 'Triclinic' changed to 'triclinic'
according to '/home/saulius/struct/CIF-dictionaries/cif_core.dic'
dictionary named 'cif_core.dic' version 2.4.1 from 2010-06-29.

Automatic conversion script
Id: cif_fix_enum 1527 2010-12-29 10:47:43Z saulius 

The following automatic conversions were performed:

'_chemical_melting_point' value '433-435' was changed to '434.0(10)'
- the average value was taken and precision was estimated.

Automatic conversion script
Id: cif_fix_values 1646 2011-03-28 12:23:43Z adriana 

The following automatic conversions were performed:

'_chemical_melting_point' value '433-435' was changed to '434.0(10)'
- the average value was taken and precision was
estimated.

'_symmetry_cell_setting' value 'Triclinic' changed to
'triclinic' according to
/home/saulius/struct/CIF-dictionaries/cif_core.dic dictionary named
'cif_core.dic' version 2.4.1 from 2010-06-29.

Automatic conversion script
Id: cif_fix_values 1715 2011-07-08 13:25:40Z adriana 
;
_cod_original_cell_volume 943.2(3)
_cod_database_code 2204075
_cod_database_fobs_code 2204075

loop_
_symmetry_equiv_pos_as_xyz
'x, y, z'
'-x, -y, -z'

loop_
_atom_site_label
_atom_site_fract_x
_atom_site_fract_y
_atom_site_fract_z
_atom_site_U_iso_or_equiv
_atom_site_adp_type
_atom_site_calc_flag
_atom_site_refinement_flags
_atom_site_occupancy
_atom_site_type_symbol
O1 0.78691(13) 0.83354(12) 0.58479(7) 0.0409(3) Uani d . 1 O
O2 0.45854(15) 0.69540(12) 0.46071(7) 0.0425(3) Uani d . 1 O
O3 0.20240(15) 0.80176(14) 0.55419(8) 0.0513(3) Uani d . 1 O
O4 0.28936(17) 0.36959(13) 0.98713(8) 0.0563(3) Uani d . 1 O
O5 0.27161(15) 1.05754(12) 0.80048(8) 0.0461(3) Uani d . 1 O
O6 0.54491(16) 1.10572(13) 0.79377(8) 0.0521(3) Uani d . 1 O
N 0.8398(2) 0.97651(18) 0.66739(11) 0.0470(4) Uani d D 1 N
C1 0.6698(2) 0.79058(16) 0.54721(10) 0.0328(3) Uani d . 1 C
C2 0.7616(2) 0.71743(16) 0.46682(10) 0.0337(3) Uani d . 1 C
C3 0.9533(2) 0.68806(18) 0.43030(11) 0.0419(4) Uani d . 1 C
H3 1.0295 0.7230 0.4548 0.050 Uiso calc R 1 H
C4 1.0288(3) 0.6072(2) 0.35794(12) 0.0518(5) Uani d . 1 C
H4 1.1564 0.5877 0.3331 0.062 Uiso calc R 1 H
C5 0.9154(3) 0.5545(2) 0.32193(12) 0.0543(5) Uani d . 1 C
H5 0.9686 0.4978 0.2740 0.065 Uiso calc R 1 H
C6 0.7256(3) 0.58455(18) 0.35566(11) 0.0473(4) Uani d . 1 C
H6 0.6499 0.5504 0.3303 0.057 Uiso calc R 1 H
C7 0.6498(2) 0.66661(17) 0.42813(10) 0.0370(4) Uani d . 1 C
C8 0.3712(2) 0.77245(17) 0.53511(10) 0.0363(4) Uani d . 1 C
C9 0.4868(2) 0.81055(16) 0.58365(10) 0.0316(3) Uani d . 1 C
C10 0.3997(2) 0.86795(16) 0.67562(10) 0.0325(3) Uani d . 1 C
H10 0.2773 0.9423 0.6679 0.039 Uiso calc R 1 H
C11 0.5250(2) 0.94978(16) 0.69423(10) 0.0332(3) Uani d . 1 C
C12 0.7081(2) 0.92441(16) 0.65238(10) 0.0336(3) Uani d . 1 C
C13 0.3705(2) 0.73211(16) 0.75824(10) 0.0318(3) Uani d . 1 C
C14 0.5224(2) 0.61247(17) 0.78598(11) 0.0423(4) Uani d . 1 C
H14 0.6423 0.6151 0.7532 0.051 Uiso calc R 1 H
C15 0.5019(2) 0.48879(18) 0.86109(11) 0.0464(4) Uani d . 1 C
H15 0.6066 0.4095 0.8778 0.056 Uiso calc R 1 H
C16 0.3260(2) 0.48436(17) 0.91057(11) 0.0403(4) Uani d . 1 C
C17 0.1720(2) 0.6020(2) 0.88446(12) 0.0492(4) Uani d . 1 C
H17 0.0525 0.5993 0.9178 0.059 Uiso calc R 1 H
C18 0.1945(2) 0.72422(18) 0.80868(11) 0.0438(4) Uani d . 1 C
H18 0.0893 0.8023 0.7914 0.053 Uiso calc R 1 H
C19 0.4435(3) 0.2417(2) 1.01375(13) 0.0624(5) Uani d . 1 C
H19A 0.5035 0.1918 0.9606 0.075 Uiso calc R 1 H
H19B 0.3989 0.1693 1.0671 0.075 Uiso calc R 1 H
H19C 0.5320 0.2780 1.0314 0.075 Uiso calc R 1 H
C20 0.4551(2) 1.04440(17) 0.76567(11) 0.0375(4) Uani d . 1 C
C21 0.1856(3) 1.1424(2) 0.87631(12) 0.0551(5) Uani d . 1 C
H21A 0.2067 1.2442 0.8571 0.066 Uiso calc R 1 H
H21B 0.2387 1.0877 0.9337 0.066 Uiso calc R 1 H
C22 -0.0205(3) 1.1562(3) 0.89493(14) 0.0747(6) Uani d . 1 C
H22A -0.0732 1.2175 0.8393 0.090 Uiso calc R 1 H
H22B -0.0813 1.2049 0.9485 0.090 Uiso calc R 1 H
H22C -0.0390 1.0549 0.9090 0.090 Uiso calc R 1 H
H1A 0.9502(16) 0.956(2) 0.6326(11) 0.064(6) Uiso d D 1 H
H1B 0.807(3) 1.0389(18) 0.7071(11) 0.070(6) Uiso d D 1 H

loop_
_atom_site_aniso_label
_atom_site_aniso_U_11
_atom_site_aniso_U_22
_atom_site_aniso_U_33
_atom_site_aniso_U_12
_atom_site_aniso_U_13
_atom_site_aniso_U_23
O1 0.0276(6) 0.0537(7) 0.0462(6) -0.0102(5) -0.0043(5) -0.0213(5)
O2 0.0443(7) 0.0504(7) 0.0386(6) -0.0179(5) -0.0079(5) -0.0121(5)
O3 0.0333(7) 0.0716(8) 0.0555(7) -0.0176(6) -0.0078(5) -0.0197(6)
O4 0.0623(8) 0.0493(7) 0.0460(7) -0.0183(6) -0.0038(6) 0.0065(6)
O5 0.0418(7) 0.0478(7) 0.0472(7) -0.0094(5) 0.0031(5) -0.0206(5)
O6 0.0547(8) 0.0572(7) 0.0530(7) -0.0180(6) -0.0090(6) -0.0227(6)
N 0.0354(9) 0.0614(10) 0.0531(9) -0.0173(7) -0.0070(7) -0.0223(8)
C1 0.0315(8) 0.0352(8) 0.0316(8) -0.0093(7) -0.0074(6) -0.0046(6)
C2 0.0370(9) 0.0301(8) 0.0296(8) -0.0076(7) -0.0050(7) -0.0019(6)
C3 0.0391(9) 0.0445(9) 0.0379(9) -0.0080(7) -0.0042(7) -0.0081(7)
C4 0.0448(10) 0.0555(11) 0.0440(10) -0.0030(8) 0.0006(8) -0.0130(8)
C5 0.0650(13) 0.0497(10) 0.0401(9) -0.0048(9) -0.0001(9) -0.0179(8)
C6 0.0633(12) 0.0430(9) 0.0390(9) -0.0157(9) -0.0102(8) -0.0115(8)
C7 0.0412(9) 0.0325(8) 0.0337(8) -0.0106(7) -0.0055(7) -0.0013(7)
C8 0.0375(9) 0.0384(8) 0.0333(8) -0.0140(7) -0.0074(7) -0.0024(7)
C9 0.0317(8) 0.0313(8) 0.0301(7) -0.0092(6) -0.0063(6) -0.0022(6)
C10 0.0261(8) 0.0339(8) 0.0338(8) -0.0045(6) -0.0046(6) -0.0064(6)
C11 0.0328(8) 0.0325(8) 0.0344(8) -0.0093(7) -0.0071(6) -0.0057(6)
C12 0.0341(8) 0.0334(8) 0.0339(8) -0.0074(7) -0.0086(7) -0.0075(7)
C13 0.0308(8) 0.0341(8) 0.0305(8) -0.0076(6) -0.0033(6) -0.0100(6)
C14 0.0316(9) 0.0419(9) 0.0445(9) -0.0067(7) 0.0028(7) -0.0073(7)
C15 0.0428(10) 0.0371(9) 0.0476(10) -0.0015(8) -0.0067(8) -0.0026(8)
C16 0.0488(10) 0.0392(9) 0.0331(8) -0.0167(8) -0.0029(7) -0.0061(7)
C17 0.0357(9) 0.0585(11) 0.0455(10) -0.0170(8) 0.0018(8) -0.0011(8)
C18 0.0306(8) 0.0482(10) 0.0445(9) -0.0078(7) -0.0048(7) -0.0015(8)
C19 0.0835(15) 0.0484(11) 0.0524(11) -0.0186(11) -0.0211(11) 0.0030(9)
C20 0.0401(9) 0.0338(8) 0.0359(8) -0.0088(7) -0.0072(7) -0.0039(7)
C21 0.0599(12) 0.0552(11) 0.0428(10) -0.0044(9) 0.0009(9) -0.0208(9)
C22 0.0552(13) 0.0929(16) 0.0546(12) 0.0007(11) 0.0072(10) -0.0212(12)

loop_
_atom_type_symbol
_atom_type_description
_atom_type_scat_dispersion_real
_atom_type_scat_dispersion_imag
_atom_type_scat_source
C C 0.0033 0.0016 'International Tables Vol C Tables 4.2.6.8 and 6.1.1.4'
H H 0.0000 0.0000 'International Tables Vol C Tables 4.2.6.8 and 6.1.1.4'
N N 0.0061 0.0033 'International Tables Vol C Tables 4.2.6.8 and 6.1.1.4'
O O 0.0106 0.0060 'International Tables Vol C Tables 4.2.6.8 and 6.1.1.4'

loop_
_geom_angle_atom_site_label_1
_geom_angle_atom_site_label_2
_geom_angle_atom_site_label_3
_geom_angle
_geom_angle_publ_flag
C1 O1 C12 118.18(11) no
C7 O2 C8 121.41(12) no
C16 O4 C19 117.79(14) ?
C20 O5 C21 117.07(13) ?
C12 N H1A 118.8(12) ?
C12 N H1B 118.4(13) ?
H1A N H1B 122.4(17) ?
C9 C1 O1 122.95(13) no
C9 C1 C2 123.01(14) no
O1 C1 C2 114.01(12) no
C7 C2 C3 119.29(14) ?
C7 C2 C1 116.24(13) ?
C3 C2 C1 124.37(14) ?
C4 C3 C2 119.57(16) ?
C4 C3 H3 120.2 ?
C2 C3 H3 120.2 ?
C3 C4 C5 120.16(17) ?
C3 C4 H4 119.9 ?
C5 C4 H4 119.9 ?
C6 C5 C4 121.26(16) ?
C6 C5 H5 119.4 ?
C4 C5 H5 119.4 ?
C5 C6 C7 118.47(16) ?
C5 C6 H6 120.8 ?
C7 C6 H6 120.8 ?
C6 C7 O2 117.33(14) ?
C6 C7 C2 121.24(15) ?
O2 C7 C2 121.43(13) ?
O3 C8 O2 116.67(14) no
O3 C8 C9 125.16(14) no
O2 C8 C9 118.18(13) no
C1 C9 C8 119.07(13) no
C1 C9 C10 121.83(13) no
C8 C9 C10 119.08(13) no
C9 C10 C11 108.77(12) no
C9 C10 C13 109.94(11) ?
C11 C10 C13 111.92(12) ?
C9 C10 H10 108.7 ?
C11 C10 H10 108.7 ?
C13 C10 H10 108.7 ?
C12 C11 C20 118.55(13) ?
C12 C11 C10 121.41(13) ?
C20 C11 C10 119.71(13) ?
N C12 C11 128.65(14) ?
N C12 O1 109.05(13) ?
C11 C12 O1 122.30(13) ?
C14 C13 C18 117.25(14) ?
C14 C13 C10 120.50(13) ?
C18 C13 C10 122.24(13) ?
C13 C14 C15 122.19(14) ?
C13 C14 H14 118.9 ?
C15 C14 H14 118.9 ?
C16 C15 C14 119.45(15) ?
C16 C15 H15 120.3 ?
C14 C15 H15 120.3 ?
C15 C16 O4 124.50(15) ?
C15 C16 C17 119.63(15) ?
O4 C16 C17 115.87(14) ?
C16 C17 C18 120.29(15) ?
C16 C17 H17 119.9 ?
C18 C17 H17 119.9 ?
C13 C18 C17 121.19(15) ?
C13 C18 H18 119.4 ?
C17 C18 H18 119.4 ?
O4 C19 H19A 109.5 ?
O4 C19 H19B 109.5 ?
H19A C19 H19B 109.5 ?
O4 C19 H19C 109.5 ?
H19A C19 H19C 109.5 ?
H19B C19 H19C 109.5 ?
O6 C20 O5 122.19(14) ?
O6 C20 C11 126.66(15) ?
O5 C20 C11 111.15(13) ?
O5 C21 C22 107.02(16) ?
O5 C21 H21A 110.3 ?
C22 C21 H21A 110.3 ?
O5 C21 H21B 110.3 ?
C22 C21 H21B 110.3 ?
H21A C21 H21B 108.6 ?
C21 C22 H22A 109.5 ?
C21 C22 H22B 109.5 ?
H22A C22 H22B 109.5 ?
C21 C22 H22C 109.5 ?
H22A C22 H22C 109.5 ?
H22B C22 H22C 109.5 ?

loop_
_geom_bond_atom_site_label_1
_geom_bond_atom_site_label_2
_geom_bond_distance
_geom_bond_publ_flag
O1 C1 1.3656(17) yes
O1 C12 1.3797(16) yes
O2 C7 1.3831(18) yes
O2 C8 1.3852(18) yes
O3 C8 1.2065(17) yes
O4 C16 1.3724(18) yes
O4 C19 1.426(2) yes
O5 C20 1.3481(18) yes
O5 C21 1.4443(18) yes
O6 C20 1.2213(17) yes
N C12 1.3352(19) ?
N H1A 0.865(9) ?
N H1B 0.872(9) ?
C1 C9 1.3411(19) yes
C1 C2 1.4416(19) yes
C2 C7 1.389(2) yes
C2 C3 1.395(2) ?
C3 C4 1.374(2) ?
C3 H3 0.9300 ?
C4 C5 1.385(3) ?
C4 H4 0.9300 ?
C5 C6 1.375(2) ?
C5 H5 0.9300 ?
C6 C7 1.383(2) ?
C6 H6 0.9300 ?
C8 C9 1.439(2) yes
C9 C10 1.5108(19) yes
C10 C11 1.514(2) yes
C10 C13 1.5340(19) ?
C10 H10 0.9800 ?
C11 C12 1.355(2) yes
C11 C20 1.446(2) ?
C13 C14 1.383(2) ?
C13 C18 1.383(2) ?
C14 C15 1.387(2) ?
C14 H14 0.9300 ?
C15 C16 1.371(2) ?
C15 H15 0.9300 ?
C16 C17 1.379(2) ?
C17 C18 1.386(2) ?
C17 H17 0.9300 ?
C18 H18 0.9300 ?
C19 H19A 0.9600 ?
C19 H19B 0.9600 ?
C19 H19C 0.9600 ?
C21 C22 1.501(3) ?
C21 H21A 0.9700 ?
C21 H21B 0.9700 ?
C22 H22A 0.9600 ?
C22 H22B 0.9600 ?
C22 H22C 0.9600 ?

loop_
_geom_hbond_atom_site_label_D
_geom_hbond_atom_site_label_H
_geom_hbond_atom_site_label_A
_geom_hbond_site_symmetry_A
_geom_hbond_distance_DH
_geom_hbond_distance_HA
_geom_hbond_distance_DA
_geom_hbond_angle_DHA
N H1B O6 . 0.872(9) 2.099(16) 2.7194(19) 127.5(15)
N H1A O3 1_655 0.865(9) 2.267(12) 3.067(2) 153.9(16)

loop_
_geom_torsion_atom_site_label_1
_geom_torsion_atom_site_label_2
_geom_torsion_atom_site_label_3
_geom_torsion_atom_site_label_4
_geom_torsion
_geom_torsion_publ_flag
C12 O1 C1 C9 -11.3(2) yes
C12 O1 C1 C2 170.60(12) yes
C9 C1 C2 C7 -0.3(2) yes
O1 C1 C2 C7 177.81(12) ?
C9 C1 C2 C3 -176.67(14) ?
O1 C1 C2 C3 1.5(2) ?
C7 C2 C3 C4 -1.1(2) ?
C1 C2 C3 C4 175.11(14) ?
C2 C3 C4 C5 -0.3(2) ?
C3 C4 C5 C6 1.5(3) ?
C4 C5 C6 C7 -1.2(2) ?
C5 C6 C7 O2 179.93(14) ?
C5 C6 C7 C2 -0.3(2) ?
C8 O2 C7 C6 177.95(13) ?
C8 O2 C7 C2 -1.8(2) yes
C3 C2 C7 C6 1.5(2) ?
C1 C2 C7 C6 -175.07(13) ?
C3 C2 C7 O2 -178.80(13) ?
C1 C2 C7 O2 4.7(2) yes
C7 O2 C8 O3 175.01(13) ?
C7 O2 C8 C9 -5.27(19) yes
O1 C1 C9 C8 175.39(13) ?
C2 C1 C9 C8 -6.6(2) yes
O1 C1 C9 C10 -6.2(2) yes
C2 C1 C9 C10 171.72(13) ?
O3 C8 C9 C1 -170.95(15) ?
O2 C8 C9 C1 9.4(2) yes
O3 C8 C9 C10 10.6(2) ?
O2 C8 C9 C10 -169.05(12) ?
C1 C9 C10 C11 20.65(18) yes
C8 C9 C10 C11 -160.99(12) ?
C1 C9 C10 C13 -102.22(15) ?
C8 C9 C10 C13 76.14(16) ?
C9 C10 C11 C12 -20.19(18) ?
C13 C10 C11 C12 101.48(16) ?
C9 C10 C11 C20 166.52(12) ?
C13 C10 C11 C20 -71.82(16) ?
C20 C11 C12 N -0.4(2) ?
C10 C11 C12 N -173.76(15) ?
C20 C11 C12 O1 178.90(12) ?
C10 C11 C12 O1 5.5(2) ?
C1 O1 C12 N -169.02(12) ?
C1 O1 C12 C11 11.6(2) ?
C9 C10 C13 C14 63.00(17) ?
C11 C10 C13 C14 -58.00(17) ?
C9 C10 C13 C18 -117.88(15) ?
C11 C10 C13 C18 121.13(15) ?
C18 C13 C14 C15 0.0(2) ?
C10 C13 C14 C15 179.14(14) ?
C13 C14 C15 C16 -0.6(2) ?
C14 C15 C16 O4 -178.66(14) ?
C14 C15 C16 C17 0.6(2) ?
C19 O4 C16 C15 -3.7(2) ?
C19 O4 C16 C17 177.03(15) ?
C15 C16 C17 C18 0.0(2) ?
O4 C16 C17 C18 179.30(14) ?
C14 C13 C18 C17 0.6(2) ?
C10 C13 C18 C17 -178.54(14) ?
C16 C17 C18 C13 -0.6(3) ?
C21 O5 C20 O6 -2.7(2) ?
C21 O5 C20 C11 176.79(12) ?
C12 C11 C20 O6 -0.2(2) ?
C10 C11 C20 O6 173.26(14) ?
C12 C11 C20 O5 -179.66(13) ?
C10 C11 C20 O5 -6.17(19) ?
C20 O5 C21 C22 173.79(14) ?

loop_
_cod_related_entry_id
_cod_related_entry_database
_cod_related_entry_code
1 ChemSpider 2092158
